data_7051226
loop_
_publ_author_name
'Braga, Dario'
'Cojazzi, Gianna'
'Maini, Lucia'
'Grepioni, Fabrizia'

_publ_section_title
;
 Reversible solid-state interconversion of rhodizonic acid H2C6O6 into
 H6C6O8 and the solid-state structure of the rhodizonate dianion
 C6O62-- (aromatic or non-aromatic?)
;
_journal_issue 10
_journal_name_full 'New Journal of Chemistry'
_journal_page_first 1221
_journal_paper_doi 10.1039/b107317f
_journal_volume 25
_journal_year 2001
_chemical_formula_sum 'C6 O6 Rb2'
_chemical_formula_weight 339.00
_chemical_name_common 'Rubidium rhodizonate'
_chemical_name_systematic
; 
? 
;
_space_group_IT_number 12
_symmetry_cell_setting monoclinic
_symmetry_space_group_name_Hall '-C 2y'
_symmetry_space_group_name_H-M 'C 1 2/m 1'
_atom_sites_solution_hydrogens geom
_atom_sites_solution_primary direct
_atom_sites_solution_secondary difmap
_audit_creation_method SHELXL-97
_cell_angle_alpha 90.0
_cell_angle_beta 96.93(5)
_cell_angle_gamma 90.0
_cell_formula_units_Z 2
_cell_length_a 12.522(4)
_cell_length_b 8.354(4)
_cell_length_c 3.761(3)
_cell_measurement_temperature 223(2)
_cell_volume 390.6(4)
_computing_structure_refinement 'SHELXL-97 (Sheldrick, 1997)'
_computing_structure_solution 'SHELXS-97 (Sheldrick, 1990)'
_diffrn_ambient_temperature 223(2)
_diffrn_measured_fraction_theta_full 0.998
_diffrn_measured_fraction_theta_max 0.998
_diffrn_radiation_monochromator graphite
_diffrn_radiation_source 'fine-focus sealed tube'
_diffrn_radiation_type MoK\a
_diffrn_radiation_wavelength 0.71073
_diffrn_reflns_av_R_equivalents 0.0000
_diffrn_reflns_av_sigmaI/netI 0.0718
_diffrn_reflns_limit_h_max 16
_diffrn_reflns_limit_h_min -16
_diffrn_reflns_limit_k_max 11
_diffrn_reflns_limit_k_min 0
_diffrn_reflns_limit_l_max 4
_diffrn_reflns_limit_l_min 0
_diffrn_reflns_number 1001
_diffrn_reflns_theta_full 27.95
_diffrn_reflns_theta_max 27.95
_diffrn_reflns_theta_min 3.28
_exptl_absorpt_coefficient_mu 12.528
_exptl_absorpt_correction_T_max 1.00
_exptl_absorpt_correction_T_min 0.17
_exptl_absorpt_correction_type psi-scan
_exptl_crystal_colour green
_exptl_crystal_density_diffrn 2.883
_exptl_crystal_density_method 'not measured'
_exptl_crystal_F_000 316
_refine_diff_density_max 0.892
_refine_diff_density_min -0.760
_refine_diff_density_rms 0.184
_refine_ls_extinction_coef 0.000(2)
_refine_ls_extinction_expression Fc^*^=kFc[1+0.001xFc^2^\l^3^/sin(2\q)]^-1/4^
_refine_ls_extinction_method SHELXL
_refine_ls_goodness_of_fit_ref 1.003
_refine_ls_hydrogen_treatment mixed
_refine_ls_matrix_type full
_refine_ls_number_parameters 36
_refine_ls_number_reflns 501
_refine_ls_number_restraints 0
_refine_ls_restrained_S_all 1.003
_refine_ls_R_factor_all 0.0545
_refine_ls_R_factor_gt 0.0374
_refine_ls_shift/su_max 0.003
_refine_ls_shift/su_mean 0.001
_refine_ls_structure_factor_coef Fsqd
_refine_ls_weighting_details 'calc w=1/[\s^2^(Fo^2^)+(0.0720P)^2^+0.1776P] where P=(Fo^2^+2Fc^2^)/3'
_refine_ls_weighting_scheme calc
_refine_ls_wR_factor_gt 0.1006
_refine_ls_wR_factor_ref 0.1061
_reflns_number_gt 399
_reflns_number_total 501
_reflns_threshold_expression >2sigma(I)
_cod_data_source_file b107317f.txt
_cod_data_source_block 3
_cod_depositor_comments
;
The following automatic conversions were performed:
'_symmetry_cell_setting' value 'Monoclinic' changed to 'monoclinic'
according to '/home/saulius/struct/CIF-dictionaries/cif_core.dic'
dictionary named 'cif_core.dic' version 2.4.1 from
2010-06-29.

'_exptl_absorpt_correction_type' value 'Psi-scan' changed to
'psi-scan' according to
'/home/saulius/struct/CIF-dictionaries/cif_core.dic' dictionary named
'cif_core.dic' version 2.4.1 from 2010-06-29.

Automatic conversion script
Id: cif_fix_enum 1527 2010-12-29 10:47:43Z saulius 
;
_cod_original_sg_symbol_H-M C2/m
_cod_database_code 7051226

loop_
_symmetry_equiv_pos_as_xyz
'x, y, z'
'-x, y, -z'
'x+1/2, y+1/2, z'
'-x+1/2, y+1/2, -z'
'-x, -y, -z'
'x, -y, z'
'-x+1/2, -y+1/2, -z'
'x+1/2, -y+1/2, z'

loop_
_atom_site_label
_atom_site_type_symbol
_atom_site_fract_x
_atom_site_fract_y
_atom_site_fract_z
_atom_site_U_iso_or_equiv
_atom_site_adp_type
_atom_site_occupancy
_atom_site_symmetry_multiplicity
_atom_site_calc_flag
_atom_site_refinement_flags
_atom_site_disorder_assembly
_atom_site_disorder_group
Rb1 Rb 0.16195(5) 0.5000 0.0822(2) 0.0266(3) Uani 1 2 d S . .
O1 O 0.0000 0.3267(7) 0.5000 0.0307(12) Uani 1 2 d S . .
O2 O 0.1653(3) 0.1606(5) 0.2594(12) 0.0331(9) Uani 1 1 d . . .
C1 C 0.0000 0.1768(9) 0.5000 0.0198(13) Uani 1 2 d S . .
C2 C 0.0889(3) 0.0879(5) 0.3714(12) 0.0194(10) Uani 1 1 d . . .

loop_
_atom_site_aniso_label
_atom_site_aniso_U_11
_atom_site_aniso_U_22
_atom_site_aniso_U_33
_atom_site_aniso_U_23
_atom_site_aniso_U_13
_atom_site_aniso_U_12
Rb1 0.0267(4) 0.0263(4) 0.0266(5) 0.000 0.0030(3) 0.000
O1 0.036(3) 0.022(3) 0.035(3) 0.000 0.006(2) 0.000
O2 0.0324(18) 0.026(2) 0.043(2) 0.002(2) 0.0111(16) -0.0046(16)
C1 0.020(3) 0.020(3) 0.018(3) 0.000 -0.003(2) 0.000
C2 0.0203(19) 0.023(2) 0.015(2) -0.0026(19) -0.0007(17) -0.0017(18)

loop_
_atom_type_symbol
_atom_type_description
_atom_type_scat_dispersion_real
_atom_type_scat_dispersion_imag
_atom_type_scat_source
C C 0.0033 0.0016 'International Tables Vol C Tables 4.2.6.8 and 6.1.1.4'
O O 0.0106 0.0060 'International Tables Vol C Tables 4.2.6.8 and 6.1.1.4'
Rb Rb -0.9393 2.9676 'International Tables Vol C Tables 4.2.6.8 and 6.1.1.4'

loop_
_geom_angle_atom_site_label_1
_geom_angle_atom_site_label_2
_geom_angle_atom_site_label_3
_geom_angle
_geom_angle_site_symmetry_1
_geom_angle_site_symmetry_3
_geom_angle_publ_flag
O2 Rb1 O2 153.70(18) . 6_565 ?
O2 Rb1 O2 123.22(10) . 4 ?
O2 Rb1 O2 70.62(13) 6_565 4 ?
O2 Rb1 O2 70.54(13) . 7 ?
O2 Rb1 O2 123.30(10) 6_565 7 ?
O2 Rb1 O2 53.79(16) 4 7 ?
O2 Rb1 O1 54.37(12) . . ?
O2 Rb1 O1 109.45(13) 6_565 . ?
O2 Rb1 O1 174.28(9) 4 . ?
O2 Rb1 O1 124.69(13) 7 . ?
O2 Rb1 O1 109.56(13) . 5_566 ?
O2 Rb1 O1 54.26(12) 6_565 5_566 ?
O2 Rb1 O1 124.66(13) 4 5_566 ?
O2 Rb1 O1 174.28(9) 7 5_566 ?
O1 Rb1 O1 56.19(19) . 5_566 ?
O2 Rb1 O1 126.49(14) . 5_565 ?
O2 Rb1 O1 72.80(13) 6_565 5_565 ?
O2 Rb1 O1 86.25(11) 4 5_565 ?
O2 Rb1 O1 110.36(11) 7 5_565 ?
O1 Rb1 O1 99.26(10) . 5_565 ?
O1 Rb1 O1 74.36(9) 5_566 5_565 ?
O2 Rb1 O1 72.54(14) . 1_554 ?
O2 Rb1 O1 126.75(14) 6_565 1_554 ?
O2 Rb1 O1 110.43(11) 4 1_554 ?
O2 Rb1 O1 86.07(11) 7 1_554 ?
O1 Rb1 O1 74.30(9) . 1_554 ?
O1 Rb1 O1 99.44(10) 5_566 1_554 ?
O1 Rb1 O1 54.68(19) 5_565 1_554 ?
O2 Rb1 O2 56.98(14) . 7_556 ?
O2 Rb1 O2 103.14(10) 6_565 7_556 ?
O2 Rb1 O2 93.44(12) 4 7_556 ?
O2 Rb1 O2 72.63(10) 7 7_556 ?
O1 Rb1 O2 80.95(9) . 7_556 ?
O1 Rb1 O2 102.48(9) 5_566 7_556 ?
O1 Rb1 O2 175.80(11) 5_565 7_556 ?
O1 Rb1 O2 129.13(13) 1_554 7_556 ?
O2 Rb1 O2 103.42(10) . 4_556 ?
O2 Rb1 O2 56.69(14) 6_565 4_556 ?
O2 Rb1 O2 72.54(10) 4 4_556 ?
O2 Rb1 O2 93.62(12) 7 4_556 ?
O1 Rb1 O2 102.57(9) . 4_556 ?
O1 Rb1 O2 80.77(9) 5_566 4_556 ?
O1 Rb1 O2 129.11(13) 5_565 4_556 ?
O1 Rb1 O2 175.82(11) 1_554 4_556 ?
O2 Rb1 O2 47.01(14) 7_556 4_556 ?
O2 Rb1 C2 71.65(12) . 7_556 ?
O2 Rb1 C2 94.49(12) 6_565 7_556 ?
O2 Rb1 C2 73.20(12) 4 7_556 ?
O2 Rb1 C2 61.88(12) 7 7_556 ?
O1 Rb1 C2 101.16(9) . 7_556 ?
O1 Rb1 C2 112.54(9) 5_566 7_556 ?
O1 Rb1 C2 158.66(10) 5_565 7_556 ?
O1 Rb1 C2 138.07(12) 1_554 7_556 ?
O2 Rb1 C2 20.30(9) 7_556 7_556 ?
O2 Rb1 C2 39.20(10) 4_556 7_556 ?
O2 Rb1 C2 94.75(12) . 4_556 ?
O2 Rb1 C2 71.38(12) 6_565 4_556 ?
O2 Rb1 C2 61.76(12) 4 4_556 ?
O2 Rb1 C2 73.38(12) 7 4_556 ?
O1 Rb1 C2 112.66(8) . 4_556 ?
O1 Rb1 C2 100.97(9) 5_566 4_556 ?
O1 Rb1 C2 138.07(12) 5_565 4_556 ?
O1 Rb1 C2 158.68(10) 1_554 4_556 ?
O2 Rb1 C2 39.18(10) 7_556 4_556 ?
O2 Rb1 C2 20.30(9) 4_556 4_556 ?
C2 Rb1 C2 23.56(14) 7_556 4_556 ?
C1 O1 Rb1 118.03(10) . . ?
C1 O1 Rb1 118.16(10) . 5_566 ?
Rb1 O1 Rb1 123.81(19) . 5_566 ?
C1 O1 Rb1 117.20(11) . 5_565 ?
Rb1 O1 Rb1 80.74(10) . 5_565 ?
Rb1 O1 Rb1 74.36(9) 5_566 5_565 ?
C1 O1 Rb1 117.48(11) . 1_556 ?
Rb1 O1 Rb1 74.30(9) . 1_556 ?
Rb1 O1 Rb1 80.56(10) 5_566 1_556 ?
Rb1 O1 Rb1 125.32(19) 5_565 1_556 ?
C2 O2 Rb1 124.1(3) . . ?
C2 O2 Rb1 123.7(3) . 7 ?
Rb1 O2 Rb1 109.46(13) . 7 ?
C2 O2 Rb1 90.6(3) . 7_556 ?
Rb1 O2 Rb1 123.02(14) . 7_556 ?
Rb1 O2 Rb1 72.63(10) 7 7_556 ?
O1 C1 C2 120.4(3) . 2_556 ?
O1 C1 C2 120.4(3) . . ?
C2 C1 C2 119.2(6) 2_556 . ?
O2 C2 C2 119.1(3) . 6 ?
O2 C2 C1 120.5(5) . . ?
C2 C2 C1 120.4(3) 6 . ?
O2 C2 Rb1 69.1(3) . 7_556 ?
C2 C2 Rb1 78.36(9) 6 7_556 ?
C1 C2 Rb1 123.6(2) . 7_556 ?

loop_
_geom_bond_atom_site_label_1
_geom_bond_atom_site_label_2
_geom_bond_distance
_geom_bond_site_symmetry_2
_geom_bond_publ_flag
Rb1 O2 2.909(4) . ?
Rb1 O2 2.914(4) 6_565 ?
Rb1 O2 2.965(4) 4 ?
Rb1 O2 2.968(4) 7 ?
Rb1 O1 3.072(3) . ?
Rb1 O1 3.075(3) 5_566 ?
Rb1 O1 3.147(3) 5_565 ?
Rb1 O1 3.155(3) 1_554 ?
Rb1 O2 3.360(5) 7_556 ?
Rb1 O2 3.368(5) 4_556 ?
Rb1 C2 3.596(5) 7_556 ?
Rb1 C2 3.600(5) 4_556 ?
O1 C1 1.252(9) . ?
O1 Rb1 3.075(3) 5_566 ?
O1 Rb1 3.147(3) 5_565 ?
O1 Rb1 3.155(3) 1_556 ?
O2 C2 1.248(6) . ?
O2 Rb1 2.968(4) 7 ?
O2 Rb1 3.360(5) 7_556 ?
C1 C2 1.468(5) 2_556 ?
C1 C2 1.468(5) . ?
C2 C2 1.469(9) 6 ?
C2 Rb1 3.596(5) 7_556 ?
